data_4311557
loop_
_publ_author_name
'Steve Laborda'
'Rodolphe Cl\'erac'
'Christopher E. Anson'
'Annie K. Powell'

_publ_section_title
;
 Intra and Intermolecular Magnetic Interactions in a Series of Dinuclear
 Cu(II)/hxta Complexes {H5hxta
 =N,N'-(2-hydroxy-1,3-xylylene)-bis-(N-carboxymethylglycine)}: Correlation
 of Magnetic Properties with Geometry
;
_journal_name_full 'Inorganic Chemistry'
_journal_page_first 5931
_journal_page_last 5943
_journal_paper_doi 10.1021/ic035333m
_journal_volume 43
_journal_year 2004
_chemical_formula_sum 'C16 H27 Cl Cu2 N2 O15'
_chemical_formula_weight 649.93
_chemical_name_systematic
; 
 {2-bis(carboxymethyl)aminomethyl-6-(carboxymethyl)
(hydroxycarbonylmethyl)aminomethyl-4-chlorophenoxy}
triaquodicopper(II) trihydrate 
;
_space_group_IT_number 14
_symmetry_cell_setting monoclinic
_symmetry_space_group_name_Hall '-P 2yn'
_symmetry_space_group_name_H-M 'P 1 21/n 1'
_atom_sites_solution_hydrogens difmap
_atom_sites_solution_primary direct
_atom_sites_solution_secondary difmap
_audit_creation_method SHELXL-97
_cell_angle_alpha 90.00
_cell_angle_beta 105.198(10)
_cell_angle_gamma 90.00
_cell_formula_units_Z 4
_cell_length_a 14.9546(14)
_cell_length_b 10.7600(7)
_cell_length_c 15.2001(11)
_cell_measurement_reflns_used 8000
_cell_measurement_temperature 200(2)
_cell_measurement_theta_max 24.26
_cell_measurement_theta_min 2.35
_cell_volume 2360.3(3)
_computing_cell_refinement 'IPDS 2.92 (Stoe & Cie GmbH, 1999)'
_computing_data_collection 'IPDS 2.92 (Stoe & Cie GmbH, 1999)'
_computing_data_reduction 'IPDS 2.92 (Stoe & Cie GmbH, 1999)'
_computing_molecular_graphics 'SHELXTL 5.1 (Bruker AXS Inc., 1997)'
_computing_publication_material 'SHELXTL 5.1 (Bruker AXS Inc., 1997)'
_computing_structure_refinement 'SHELXTL 5.1 (Bruker AXS Inc., 1997)'
_computing_structure_solution 'SHELXTL 5.1 (Bruker AXS Inc., 1997)'
_diffrn_ambient_temperature 200(2)
_diffrn_detector_area_resol_mean 6.667
_diffrn_measured_fraction_theta_full 0.997
_diffrn_measured_fraction_theta_max 0.985
_diffrn_measurement_device_type 'Stoe IPDS'
_diffrn_measurement_method 'area detector'
_diffrn_radiation_monochromator graphite
_diffrn_radiation_source 'fine-focus sealed tube'
_diffrn_radiation_type MoK\a
_diffrn_radiation_wavelength 0.71073
_diffrn_reflns_av_R_equivalents 0.0698
_diffrn_reflns_av_sigmaI/netI 0.0569
_diffrn_reflns_limit_h_max 18
_diffrn_reflns_limit_h_min -18
_diffrn_reflns_limit_k_max 13
_diffrn_reflns_limit_k_min -13
_diffrn_reflns_limit_l_max 18
_diffrn_reflns_limit_l_min -18
_diffrn_reflns_number 12679
_diffrn_reflns_theta_full 25.00
_diffrn_reflns_theta_max 26.11
_diffrn_reflns_theta_min 2.35
_exptl_absorpt_coefficient_mu 1.994
_exptl_crystal_colour olive-green
_exptl_crystal_density_diffrn 1.829
_exptl_crystal_density_method 'not measured'
_exptl_crystal_description block
_exptl_crystal_F_000 1328
_exptl_crystal_size_max 0.20
_exptl_crystal_size_mid 0.10
_exptl_crystal_size_min 0.07
_refine_diff_density_max 1.229
_refine_diff_density_min -0.891
_refine_diff_density_rms 0.144
_refine_ls_extinction_method none
_refine_ls_goodness_of_fit_ref 0.965
_refine_ls_hydrogen_treatment refall
_refine_ls_matrix_type full
_refine_ls_number_parameters 432
_refine_ls_number_reflns 4627
_refine_ls_number_restraints 7
_refine_ls_restrained_S_all 0.965
_refine_ls_R_factor_all 0.0572
_refine_ls_R_factor_gt 0.0479
_refine_ls_shift/su_max 0.001
_refine_ls_shift/su_mean 0.000
_refine_ls_structure_factor_coef Fsqd
_refine_ls_weighting_details 'calc w=1/[\s^2^(Fo^2^)+(0.0885P)^2^+0.0000P] where P=(Fo^2^+2Fc^2^)/3'
_refine_ls_weighting_scheme calc
_refine_ls_wR_factor_gt 0.1215
_refine_ls_wR_factor_ref 0.1259
_reflns_number_gt 3678
_reflns_number_total 4627
_reflns_threshold_expression >2sigma(I)
_cod_data_source_file ic035333msi20031118_073501_04.cif
_cod_data_source_block laborda4
_cod_database_code 4311557

loop_
_symmetry_equiv_pos_as_xyz
'x, y, z'
'-x+1/2, y+1/2, -z+1/2'
'-x, -y, -z'
'x-1/2, -y-1/2, z-1/2'

loop_
_atom_site_label
_atom_site_type_symbol
_atom_site_fract_x
_atom_site_fract_y
_atom_site_fract_z
_atom_site_U_iso_or_equiv
_atom_site_adp_type
_atom_site_occupancy
_atom_site_symmetry_multiplicity
_atom_site_calc_flag
_atom_site_refinement_flags
_atom_site_disorder_assembly
_atom_site_disorder_group
Cu1 Cu 0.46150(3) 0.55728(4) 0.16707(3) 0.02616(15) Uani 1 1 d . . .
Cu2 Cu 0.63232(3) 0.77927(4) 0.30577(3) 0.02516(14) Uani 1 1 d . . .
O1 O 0.55528(16) 0.5982(2) 0.27450(17) 0.0249(5) Uani 1 1 d . . .
C1 C 0.5829(2) 0.5138(3) 0.3402(3) 0.0237(7) Uani 1 1 d . . .
C2 C 0.6011(2) 0.3900(3) 0.3199(2) 0.0251(7) Uani 1 1 d . . .
C3 C 0.6317(2) 0.3061(4) 0.3905(3) 0.0286(8) Uani 1 1 d . . .
H3 H 0.643(3) 0.229(4) 0.383(3) 0.026(10) Uiso 1 1 d . . .
C4 C 0.6444(2) 0.3430(4) 0.4795(3) 0.0287(8) Uani 1 1 d . . .
Cl1 Cl 0.67979(7) 0.23296(10) 0.56616(7) 0.0393(2) Uani 1 1 d . . .
C5 C 0.6264(2) 0.4633(4) 0.5007(3) 0.0280(8) Uani 1 1 d . . .
H51 H 0.630(3) 0.488(4) 0.554(4) 0.031(11) Uiso 1 1 d . . .
C6 C 0.5952(2) 0.5500(3) 0.4315(3) 0.0253(7) Uani 1 1 d . . .
C7 C 0.5889(2) 0.3520(3) 0.2236(3) 0.0252(7) Uani 1 1 d . . .
H71 H 0.629(4) 0.397(5) 0.194(4) 0.046(13) Uiso 1 1 d . . .
H72 H 0.606(3) 0.271(4) 0.219(3) 0.022(10) Uiso 1 1 d . . .
N1 N 0.49100(19) 0.3720(3) 0.1676(2) 0.0224(6) Uani 1 1 d . . .
C8 C 0.4821(3) 0.3413(4) 0.0709(3) 0.0264(7) Uani 1 1 d . . .
H81 H 0.466(3) 0.265(4) 0.062(3) 0.024(10) Uiso 1 1 d . . .
H82 H 0.533(3) 0.353(4) 0.056(3) 0.024(10) Uiso 1 1 d . . .
C9 C 0.4096(2) 0.4239(3) 0.0087(3) 0.0274(8) Uani 1 1 d . . .
O2 O 0.38577(17) 0.5207(2) 0.04546(18) 0.0291(6) Uani 1 1 d . . .
O3 O 0.3829(2) 0.3988(3) -0.07247(19) 0.0375(6) Uani 1 1 d . . .
C10 C 0.4250(3) 0.2977(3) 0.2035(3) 0.0262(7) Uani 1 1 d . . .
H103 H 0.456(3) 0.235(4) 0.244(3) 0.034(12) Uiso 1 1 d . . .
H104 H 0.380(3) 0.253(4) 0.157(4) 0.037(12) Uiso 1 1 d . . .
C11 C 0.3655(2) 0.3722(4) 0.2500(3) 0.0289(8) Uani 1 1 d . . .
O4 O 0.36557(18) 0.4848(3) 0.2514(2) 0.0341(6) Uani 1 1 d . . .
O5 O 0.3099(2) 0.3091(3) 0.2862(2) 0.0414(7) Uani 1 1 d . . .
H5 H 0.317(7) 0.217(9) 0.275(7) 0.13(3) Uiso 1 1 d . . .
C12 C 0.5655(2) 0.6768(4) 0.4523(3) 0.0256(7) Uani 1 1 d . . .
H123 H 0.507(4) 0.704(5) 0.413(4) 0.053(15) Uiso 1 1 d . . .
H124 H 0.558(3) 0.685(4) 0.512(3) 0.023(10) Uiso 1 1 d . . .
N2 N 0.62457(19) 0.7814(3) 0.4346(2) 0.0225(6) Uani 1 1 d . . .
C13 C 0.7203(2) 0.7698(4) 0.4931(3) 0.0264(7) Uani 1 1 d . . .
H133 H 0.744(3) 0.861(4) 0.504(3) 0.021(9) Uiso 1 1 d . . .
H134 H 0.727(2) 0.725(3) 0.542(3) 0.012(9) Uiso 1 1 d . . .
C14 C 0.7806(2) 0.7060(3) 0.4403(3) 0.0260(7) Uani 1 1 d . . .
O6 O 0.75265(16) 0.6993(2) 0.35511(18) 0.0278(5) Uani 1 1 d . . .
O7 O 0.85750(16) 0.6659(3) 0.48505(18) 0.0294(6) Uani 1 1 d . . .
C15 C 0.5793(3) 0.9004(4) 0.4451(3) 0.0292(8) Uani 1 1 d . . .
H151 H 0.619(3) 0.961(4) 0.452(3) 0.020(10) Uiso 1 1 d . . .
H152 H 0.550(3) 0.898(4) 0.494(3) 0.032(11) Uiso 1 1 d . . .
C16 C 0.5095(3) 0.9335(4) 0.3563(3) 0.0299(8) Uani 1 1 d . . .
O8 O 0.51733(17) 0.8780(2) 0.28443(18) 0.0297(6) Uani 1 1 d . . .
O9 O 0.4508(2) 1.0133(3) 0.3585(2) 0.0465(8) Uani 1 1 d . . .
O11 O 0.4185(2) 0.7293(3) 0.1523(3) 0.0392(7) Uani 1 1 d D . .
H111 H 0.410(8) 0.767(9) 0.101(4) 0.14(4) Uiso 1 1 d D . .
H112 H 0.430(4) 0.773(5) 0.185(4) 0.035(15) Uiso 1 1 d . . .
O12 O 0.6478(2) 0.8002(3) 0.1835(2) 0.0307(6) Uani 1 1 d D . .
H121 H 0.635(3) 0.748(4) 0.146(3) 0.035(13) Uiso 1 1 d D . .
H122 H 0.631(3) 0.857(4) 0.163(3) 0.018(11) Uiso 1 1 d . . .
O13 O 0.7056(3) 1.0063(4) 0.3279(3) 0.0483(8) Uani 1 1 d . . .
H131 H 0.758(5) 1.028(6) 0.349(4) 0.057(18) Uiso 1 1 d . . .
H132 H 0.705(4) 1.041(5) 0.280(5) 0.052(18) Uiso 1 1 d . . .
O14 O 0.9206(2) 0.5251(3) 0.3604(3) 0.0501(8) Uani 1 1 d D . .
H141 H 0.973(3) 0.496(5) 0.400(4) 0.069(19) Uiso 1 1 d D . .
H142 H 0.903(4) 0.582(5) 0.399(4) 0.064(17) Uiso 1 1 d D . .
O15 O 0.3038(2) 0.0833(3) 0.2408(2) 0.0418(7) Uani 1 1 d . . .
H151 H 0.354(5) 0.048(7) 0.283(5) 0.08(2) Uiso 1 1 d . . .
H152 H 0.254(5) 0.039(6) 0.240(5) 0.068(19) Uiso 1 1 d . . .
O16 O 0.8873(3) 0.4515(3) 0.5908(3) 0.0507(8) Uani 1 1 d D . .
H161 H 0.864(7) 0.465(9) 0.636(5) 0.14(4) Uiso 1 1 d D . .
H162 H 0.886(11) 0.493(11) 0.544(6) 0.210 Uiso 1 1 d D . .

loop_
_atom_site_aniso_label
_atom_site_aniso_U_11
_atom_site_aniso_U_22
_atom_site_aniso_U_33
_atom_site_aniso_U_23
_atom_site_aniso_U_13
_atom_site_aniso_U_12
Cu1 0.0255(2) 0.0260(2) 0.0244(3) -0.00122(17) 0.00195(18) 0.00111(16)
Cu2 0.0225(2) 0.0312(3) 0.0210(2) -0.00182(17) 0.00414(17) 0.00116(16)
O1 0.0251(11) 0.0234(12) 0.0237(13) -0.0003(10) 0.0019(10) -0.0026(9)
C1 0.0163(14) 0.0256(16) 0.0282(19) 0.0021(14) 0.0043(13) -0.0014(13)
C2 0.0197(15) 0.0299(17) 0.0244(19) -0.0008(14) 0.0035(13) -0.0009(13)
C3 0.0219(16) 0.0275(19) 0.035(2) 0.0008(16) 0.0043(14) 0.0009(14)
C4 0.0212(15) 0.0333(19) 0.030(2) 0.0066(16) 0.0029(14) -0.0011(14)
Cl1 0.0386(5) 0.0398(5) 0.0341(6) 0.0111(4) 0.0001(4) 0.0022(4)
C5 0.0211(16) 0.038(2) 0.024(2) 0.0005(16) 0.0037(14) -0.0049(14)
C6 0.0175(15) 0.0310(18) 0.0272(19) -0.0022(14) 0.0051(13) -0.0038(13)
C7 0.0209(16) 0.0269(18) 0.026(2) -0.0011(14) 0.0038(14) 0.0043(14)
N1 0.0220(13) 0.0223(13) 0.0226(15) -0.0002(12) 0.0052(11) 0.0019(11)
C8 0.0303(19) 0.0241(18) 0.025(2) -0.0022(14) 0.0078(15) 0.0033(15)
C9 0.0275(17) 0.0257(17) 0.028(2) -0.0001(15) 0.0058(15) 0.0002(14)
O2 0.0301(13) 0.0285(13) 0.0250(14) -0.0037(11) 0.0005(10) 0.0031(10)
O3 0.0502(17) 0.0359(15) 0.0207(14) -0.0075(12) -0.0007(12) 0.0072(13)
C10 0.0255(17) 0.0246(17) 0.030(2) -0.0001(15) 0.0089(15) 0.0005(14)
C11 0.0271(17) 0.036(2) 0.0228(19) -0.0013(15) 0.0060(14) -0.0037(15)
O4 0.0325(14) 0.0327(14) 0.0415(17) -0.0055(12) 0.0179(12) -0.0015(11)
O5 0.0429(16) 0.0425(17) 0.0466(19) -0.0010(14) 0.0256(14) -0.0070(14)
C12 0.0202(16) 0.0345(19) 0.0220(19) -0.0007(15) 0.0055(14) -0.0025(14)
N2 0.0207(13) 0.0265(14) 0.0185(15) -0.0035(12) 0.0016(11) -0.0013(11)
C13 0.0232(17) 0.0312(19) 0.0230(19) -0.0026(16) 0.0029(14) -0.0008(14)
C14 0.0219(16) 0.0236(16) 0.033(2) -0.0007(15) 0.0089(14) -0.0059(13)
O6 0.0231(11) 0.0360(14) 0.0241(14) 0.0006(11) 0.0058(10) 0.0017(10)
O7 0.0196(11) 0.0370(14) 0.0291(14) 0.0018(11) 0.0015(10) 0.0031(10)
C15 0.0287(18) 0.0320(19) 0.025(2) -0.0056(15) 0.0039(15) 0.0040(16)
C16 0.0293(18) 0.0324(19) 0.027(2) -0.0022(15) 0.0052(15) 0.0005(15)
O8 0.0284(12) 0.0327(13) 0.0253(14) -0.0020(11) 0.0024(10) 0.0025(11)
O9 0.0436(16) 0.0533(19) 0.0395(18) -0.0055(15) 0.0052(13) 0.0254(15)
O11 0.0470(18) 0.0247(14) 0.0353(18) -0.0048(14) -0.0078(14) 0.0065(12)
O12 0.0401(15) 0.0290(15) 0.0227(15) -0.0005(13) 0.0075(12) 0.0010(13)
O13 0.0412(19) 0.052(2) 0.046(2) -0.0062(18) 0.0016(16) -0.0064(15)
O14 0.0473(19) 0.0449(18) 0.063(2) -0.0137(17) 0.0225(17) -0.0003(15)
O15 0.0310(15) 0.0408(17) 0.052(2) 0.0085(14) 0.0080(14) -0.0034(13)
O16 0.0529(19) 0.0476(19) 0.054(2) 0.0137(16) 0.0176(17) 0.0091(15)

loop_
_atom_type_symbol
_atom_type_description
_atom_type_scat_dispersion_real
_atom_type_scat_dispersion_imag
_atom_type_scat_source
C C 0.0033 0.0016 'International Tables Vol C Tables 4.2.6.8 and 6.1.1.4'
H H 0.0000 0.0000 'International Tables Vol C Tables 4.2.6.8 and 6.1.1.4'
N N 0.0061 0.0033 'International Tables Vol C Tables 4.2.6.8 and 6.1.1.4'
O O 0.0106 0.0060 'International Tables Vol C Tables 4.2.6.8 and 6.1.1.4'
Cl Cl 0.1484 0.1585 'International Tables Vol C Tables 4.2.6.8 and 6.1.1.4'
Cu Cu 0.3201 1.2651 'International Tables Vol C Tables 4.2.6.8 and 6.1.1.4'

loop_
_geom_angle_atom_site_label_1
_geom_angle_atom_site_label_2
_geom_angle_atom_site_label_3
_geom_angle
_geom_angle_site_symmetry_1
_geom_angle_site_symmetry_3
_geom_angle_publ_flag
O1 Cu1 O2 168.39(11) . . ?
O1 Cu1 O11 91.46(13) . . ?
O2 Cu1 O11 89.45(13) . . ?
O1 Cu1 N1 96.47(11) . . ?
O2 Cu1 N1 82.94(11) . . ?
O11 Cu1 N1 172.03(13) . . ?
O1 Cu1 O4 91.56(11) . . ?
O2 Cu1 O4 99.74(11) . . ?
O11 Cu1 O4 98.70(13) . . ?
N1 Cu1 O4 80.34(11) . . ?
O1 Cu1 O3 83.57(9) . 3_665 ?
O2 Cu1 O3 84.82(9) . 3_665 ?
O11 Cu1 O3 93.84(13) . 3_665 ?
N1 Cu1 O3 87.86(9) . 3_665 ?
O4 Cu1 O3 166.67(9) . 3_665 ?
O12 Cu2 O6 95.13(12) . . ?
O12 Cu2 O8 95.58(12) . . ?
O6 Cu2 O8 166.61(11) . . ?
O12 Cu2 N2 171.92(13) . . ?
O6 Cu2 N2 85.01(11) . . ?
O8 Cu2 N2 83.25(11) . . ?
O12 Cu2 O1 94.65(11) . . ?
O6 Cu2 O1 93.94(10) . . ?
O8 Cu2 O1 93.17(10) . . ?
N2 Cu2 O1 93.40(10) . . ?
O12 Cu2 O13 82.30(13) . . ?
O6 Cu2 O13 92.77(12) . . ?
O8 Cu2 O13 80.74(11) . . ?
N2 Cu2 O13 89.62(12) . . ?
O1 Cu2 O13 172.85(11) . . ?
C1 O1 Cu1 119.9(2) . . ?
C1 O1 Cu2 113.0(2) . . ?
Cu1 O1 Cu2 127.07(12) . . ?
O1 C1 C6 119.0(3) . . ?
O1 C1 C2 121.3(3) . . ?
C6 C1 C2 119.7(3) . . ?
C3 C2 C1 119.3(3) . . ?
C3 C2 C7 121.0(3) . . ?
C1 C2 C7 119.7(3) . . ?
C4 C3 C2 120.4(4) . . ?
C4 C3 H3 115(3) . . ?
C2 C3 H3 124(3) . . ?
C3 C4 C5 121.1(4) . . ?
C3 C4 Cl1 118.9(3) . . ?
C5 C4 Cl1 119.9(3) . . ?
C4 C5 C6 120.0(4) . . ?
C4 C5 H51 124(3) . . ?
C6 C5 H51 116(3) . . ?
C5 C6 C1 119.4(3) . . ?
C5 C6 C12 120.8(3) . . ?
C1 C6 C12 119.5(3) . . ?
C2 C7 N1 111.6(3) . . ?
C2 C7 H71 113(3) . . ?
N1 C7 H71 107(3) . . ?
C2 C7 H72 112(3) . . ?
N1 C7 H72 110(3) . . ?
H71 C7 H72 103(4) . . ?
C8 N1 C10 110.5(3) . . ?
C8 N1 C7 110.6(3) . . ?
C10 N1 C7 111.0(3) . . ?
C8 N1 Cu1 104.5(2) . . ?
C10 N1 Cu1 111.4(2) . . ?
C7 N1 Cu1 108.6(2) . . ?
N1 C8 C9 110.5(3) . . ?
N1 C8 H81 109(3) . . ?
C9 C8 H81 110(3) . . ?
N1 C8 H82 112(3) . . ?
C9 C8 H82 107(3) . . ?
H81 C8 H82 109(4) . . ?
O3 C9 O2 124.5(3) . . ?
O3 C9 C8 119.2(3) . . ?
O2 C9 C8 116.1(3) . . ?
C9 O2 Cu1 115.0(2) . . ?
C9 O3 Cu1 110.6(2) . 3_665 ?
N1 C10 C11 114.8(3) . . ?
N1 C10 H103 111(3) . . ?
C11 C10 H103 109(3) . . ?
N1 C10 H104 113(3) . . ?
C11 C10 H104 104(3) . . ?
H103 C10 H104 104(4) . . ?
O4 C11 O5 120.7(3) . . ?
O4 C11 C10 123.0(3) . . ?
O5 C11 C10 116.2(3) . . ?
C11 O4 Cu1 109.1(2) . . ?
C11 O5 H5 109(6) . . ?
C6 C12 N2 115.2(3) . . ?
C6 C12 H123 114(3) . . ?
N2 C12 H123 98(3) . . ?
C6 C12 H124 114(3) . . ?
N2 C12 H124 109(2) . . ?
H123 C12 H124 104(4) . . ?
C15 N2 C13 114.1(3) . . ?
C15 N2 C12 108.9(3) . . ?
C13 N2 C12 110.6(3) . . ?
C15 N2 Cu2 105.2(2) . . ?
C13 N2 Cu2 107.0(2) . . ?
C12 N2 Cu2 110.9(2) . . ?
N2 C13 C14 109.7(3) . . ?
N2 C13 H133 104(2) . . ?
C14 C13 H133 107(2) . . ?
N2 C13 H134 116(2) . . ?
C14 C13 H134 105(2) . . ?
H133 C13 H134 115(3) . . ?
O7 C14 O6 123.4(3) . . ?
O7 C14 C13 117.3(3) . . ?
O6 C14 C13 119.2(3) . . ?
C14 O6 Cu2 113.2(2) . . ?
N2 C15 C16 109.7(3) . . ?
N2 C15 H151 111(3) . . ?
C16 C15 H151 103(3) . . ?
N2 C15 H152 112(3) . . ?
C16 C15 H152 110(3) . . ?
H151 C15 H152 111(4) . . ?
O9 C16 O8 125.0(4) . . ?
O9 C16 C15 117.9(3) . . ?
O8 C16 C15 117.1(3) . . ?
C16 O8 Cu2 112.5(2) . . ?
Cu1 O11 H111 121(7) . . ?
Cu1 O11 H112 124(5) . . ?
H111 O11 H112 107(8) . . ?
Cu2 O12 H121 123(4) . . ?
Cu2 O12 H122 114(4) . . ?
H121 O12 H122 108(5) . . ?
Cu2 O13 H131 130(4) . . ?
Cu2 O13 H132 113(4) . . ?
H131 O13 H132 91(6) . . ?
H141 O14 H142 99(4) . . ?
H151 O15 H152 108(6) . . ?
H161 O16 H162 132(10) . . ?

loop_
_geom_bond_atom_site_label_1
_geom_bond_atom_site_label_2
_geom_bond_distance
_geom_bond_site_symmetry_2
_geom_bond_publ_flag
Cu1 O1 1.904(3) . ?
Cu1 O2 1.938(3) . ?
Cu1 O11 1.953(3) . ?
Cu1 N1 2.041(3) . ?
Cu1 O4 2.297(3) . ?
Cu1 O3 3.076(3) 3_665 ?
Cu2 O12 1.945(3) . ?
Cu2 O6 1.958(2) . ?
Cu2 O8 1.974(3) . ?
Cu2 N2 1.992(3) . ?
Cu2 O1 2.250(2) . ?
Cu2 O13 2.662(4) . ?
O1 C1 1.333(4) . ?
C1 C6 1.405(5) . ?
C1 C2 1.410(5) . ?
C2 C3 1.384(5) . ?
C2 C7 1.485(5) . ?
C3 C4 1.374(6) . ?
C3 H3 0.87(4) . ?
C4 C5 1.377(6) . ?
C4 Cl1 1.747(4) . ?
C5 C6 1.393(5) . ?
C5 H51 0.85(5) . ?
C6 C12 1.494(5) . ?
C7 N1 1.503(4) . ?
C7 H71 0.97(5) . ?
C7 H72 0.91(4) . ?
N1 C8 1.478(5) . ?
N1 C10 1.481(4) . ?
C8 C9 1.523(5) . ?
C8 H81 0.86(5) . ?
C8 H82 0.85(4) . ?
C9 O3 1.224(5) . ?
C9 O2 1.276(4) . ?
O3 Cu1 3.076(3) 3_665 ?
C10 C11 1.504(5) . ?
C10 H103 0.95(5) . ?
C10 H104 0.97(5) . ?
C11 O4 1.212(5) . ?
C11 O5 1.303(5) . ?
O5 H5 1.02(10) . ?
C12 N2 1.499(5) . ?
C12 H123 0.96(6) . ?
C12 H124 0.94(4) . ?
N2 C15 1.476(5) . ?
N2 C13 1.479(5) . ?
C13 C14 1.518(5) . ?
C13 H133 1.04(4) . ?
C13 H134 0.87(4) . ?
C14 O7 1.250(4) . ?
C14 O6 1.254(5) . ?
C15 C16 1.516(5) . ?
C15 H151 0.87(4) . ?
C15 H152 0.96(5) . ?
C16 O9 1.235(5) . ?
C16 O8 1.277(5) . ?
O11 H111 0.86(4) . ?
O11 H112 0.67(6) . ?
O12 H121 0.79(3) . ?
O12 H122 0.71(5) . ?
O13 H131 0.80(7) . ?
O13 H132 0.82(7) . ?
O14 H141 0.91(4) . ?
O14 H142 0.93(3) . ?
O15 H151 0.93(8) . ?
O15 H152 0.88(7) . ?
O16 H161 0.86(4) . ?
O16 H162 0.83(4) . ?

loop_
_geom_hbond_atom_site_label_D
_geom_hbond_atom_site_label_H
_geom_hbond_atom_site_label_A
_geom_hbond_distance_DH
_geom_hbond_distance_HA
_geom_hbond_distance_DA
_geom_hbond_angle_DHA
_geom_hbond_site_symmetry_A
O5 H5 O15 1.02(10) 1.53(10) 2.521(5) 165(9) .
O11 H111 O7 0.86(4) 1.87(5) 2.711(4) 164(11) 4_575
O11 H112 O8 0.67(6) 2.06(6) 2.687(4) 156(6) .
O12 H121 O3 0.79(3) 1.91(4) 2.691(4) 169(5) 3_665
O12 H122 O14 0.71(5) 1.96(5) 2.643(5) 164(5) 2_655
O13 H131 O3 0.80(7) 2.09(7) 2.875(5) 167(6) 4_676
O13 H132 O14 0.82(7) 2.45(7) 2.993(6) 125(5) 2_655
O14 H141 O16 0.91(4) 2.13(6) 2.784(5) 128(5) 3_766
O14 H142 O7 0.93(3) 1.86(4) 2.777(4) 167(5) .
O15 H151 O9 0.93(8) 1.64(8) 2.557(5) 169(7) 1_545
O15 H152 O4 0.88(7) 1.92(7) 2.776(4) 165(6) 2_545
O16 H161 O15 0.86(4) 2.09(6) 2.896(5) 156(9) 4_666
O16 H162 O7 0.83(4) 2.06(9) 2.780(4) 144(13) .
